data_2213767
loop_
_publ_author_name
'Lu, Yin-Xiang'

_publ_section_title
;
 Methyl <i>N</i>-(4-chlorophenyl)-<i>N</i>'-cyanocarbamimidothioate
;
_journal_issue 6
_journal_name_full 'Acta Crystallographica Section E'
_journal_page_first o3018
_journal_paper_doi 10.1107/S1600536807024130
_journal_volume 63
_journal_year 2007
_chemical_formula_iupac 'C9 H8 Cl N3 S'
_chemical_formula_moiety 'C9 H8 Cl N3 S'
_chemical_formula_sum 'C9 H8 Cl N3 S'
_chemical_formula_weight 225.69
_chemical_name_systematic
;
Methyl <i>N</i>-(4-chlorophenyl)-<i>N</i>'-cyanocarbamimidothioate
;
_space_group_IT_number 60
_symmetry_cell_setting orthorhombic
_symmetry_space_group_name_Hall '-P 2n 2ab'
_symmetry_space_group_name_H-M 'P b c n'
_atom_sites_solution_hydrogens geom
_atom_sites_solution_primary direct
_atom_sites_solution_secondary difmap
_audit_creation_method SHELXL-97
_cell_angle_alpha 90.0
_cell_angle_beta 90.0
_cell_angle_gamma 90.0
_cell_formula_units_Z 8
_cell_length_a 38.708(17)
_cell_length_b 7.160(3)
_cell_length_c 7.407(3)
_cell_measurement_reflns_used 797
_cell_measurement_temperature 293(2)
_cell_measurement_theta_max 26.891
_cell_measurement_theta_min 2.845
_cell_volume 2052.8(15)
_computing_cell_refinement SMART
_computing_data_collection 'SMART (Bruker, 1999)'
_computing_data_reduction 'SAINT (Bruker, 1999) and SHELXTL (Sheldrick, 1997b)'
_computing_molecular_graphics 'SHELXTL and ORTEP-3 (Farrugia, 1997)'
_computing_publication_material SHELXTL
_computing_structure_refinement 'SHELXL97 (Sheldrick, 1997a)'
_computing_structure_solution 'SHELXS97 (Sheldrick, 1997a)'
_diffrn_ambient_temperature 293(2)
_diffrn_measured_fraction_theta_full 0.996
_diffrn_measured_fraction_theta_max 0.996
_diffrn_measurement_device_type 'Bruker APEX CCD area-detector'
_diffrn_measurement_method '\f and \w scans'
_diffrn_radiation_monochromator graphite
_diffrn_radiation_source 'fine-focus sealed tube'
_diffrn_radiation_type MoK\a
_diffrn_radiation_wavelength 0.71073
_diffrn_reflns_av_R_equivalents 0.0457
_diffrn_reflns_av_sigmaI/netI 0.0285
_diffrn_reflns_limit_h_max 31
_diffrn_reflns_limit_h_min -46
_diffrn_reflns_limit_k_max 8
_diffrn_reflns_limit_k_min -7
_diffrn_reflns_limit_l_max 8
_diffrn_reflns_limit_l_min -8
_diffrn_reflns_number 7728
_diffrn_reflns_theta_full 25.01
_diffrn_reflns_theta_max 25.01
_diffrn_reflns_theta_min 2.10
_diffrn_standards_number 0
_exptl_absorpt_coefficient_mu 0.537
_exptl_absorpt_correction_T_max 0.9583
_exptl_absorpt_correction_T_min 0.9238
_exptl_absorpt_correction_type multi-scan
_exptl_absorpt_process_details
;
(SADABS; Sheldrick, 1997b)
;
_exptl_crystal_colour colourless
_exptl_crystal_density_diffrn 1.461
_exptl_crystal_density_method 'not measured'
_exptl_crystal_description prism
_exptl_crystal_F_000 928
_exptl_crystal_size_max 0.15
_exptl_crystal_size_mid 0.12
_exptl_crystal_size_min 0.08
_refine_diff_density_max 0.326
_refine_diff_density_min -0.239
_refine_ls_extinction_method none
_refine_ls_goodness_of_fit_ref 1.245
_refine_ls_hydrogen_treatment constr
_refine_ls_matrix_type full
_refine_ls_number_parameters 127
_refine_ls_number_reflns 1809
_refine_ls_number_restraints 0
_refine_ls_restrained_S_all 1.245
_refine_ls_R_factor_all 0.0677
_refine_ls_R_factor_gt 0.0578
_refine_ls_shift/su_max 0.002
_refine_ls_shift/su_mean 0.000
_refine_ls_structure_factor_coef Fsqd
_refine_ls_weighting_details 'calc w=1/[\s^2^(Fo^2^)+(0.0297P)^2^+3.8026P] where P=(Fo^2^+2Fc^2^)/3'
_refine_ls_weighting_scheme calc
_refine_ls_wR_factor_gt 0.1284
_refine_ls_wR_factor_ref 0.1315
_reflns_number_gt 1498
_reflns_number_total 1809
_reflns_threshold_expression >2\s(I)
_cod_data_source_file fj2024.cif
_cod_data_source_block I
_cod_depositor_comments
;
The following automatic conversions were performed:
'_symmetry_cell_setting' value 'Orthorhombic' changed to 'orthorhombic'
according to '/home/saulius/struct/CIF-dictionaries/cif_core.dic'
dictionary named 'cif_core.dic' version 2.4.1 from 2010-06-29.

Automatic conversion script
Id: cif_fix_enum 1527 2010-12-29 10:47:43Z saulius 

The following automatic conversions were performed:

'_symmetry_cell_setting' value 'Orthorhombic' changed to
'orthorhombic' according to
/home/saulius/struct/CIF-dictionaries/cif_core.dic dictionary named
'cif_core.dic' version 2.4.1 from 2010-06-29.

Automatic conversion script
Id: cif_fix_values 1715 2011-07-08 13:25:40Z adriana 
;
_cod_original_cell_volume 2052.8(16)
_cod_database_code 2213767
_cod_database_fobs_code 2213767

loop_
_symmetry_equiv_pos_as_xyz
'x, y, z'
'-x+1/2, -y+1/2, z+1/2'
'-x, y, -z+1/2'
'x+1/2, -y+1/2, -z'
'-x, -y, -z'
'x-1/2, y-1/2, -z-1/2'
'x, -y, z-1/2'
'-x-1/2, y-1/2, z'

loop_
_atom_site_type_symbol
_atom_site_label
_atom_site_fract_x
_atom_site_fract_y
_atom_site_fract_z
_atom_site_U_iso_or_equiv
_atom_site_adp_type
_atom_site_calc_flag
_atom_site_refinement_flags
_atom_site_occupancy
Cl Cl1 0.25094(2) 0.21867(15) 0.35499(15) 0.0468(3) Uani d . 1
S S1 0.03929(2) 0.24739(17) 0.66683(12) 0.0438(3) Uani d . 1
N N1 0.07780(9) 0.2476(6) 1.1032(5) 0.0581(11) Uani d . 1
N N2 0.10311(7) 0.2383(5) 0.7964(4) 0.0392(8) Uani d . 1
N N3 0.09994(7) 0.2402(4) 0.4876(4) 0.0342(7) Uani d . 1
H H3A 0.0871 0.2430 0.3929 0.041 Uiso calc R 1
C C1 0.02332(10) 0.2496(7) 0.4414(5) 0.0572(13) Uani d . 1
H H1A -0.0015 0.2530 0.4433 0.086 Uiso calc R 1
H H1B 0.0309 0.1391 0.3796 0.086 Uiso calc R 1
H H1C 0.0319 0.3580 0.3797 0.086 Uiso calc R 1
C C2 0.08802(9) 0.2437(6) 0.9566(5) 0.0379(9) Uani d . 1
C C3 0.08436(9) 0.2411(5) 0.6478(5) 0.0320(8) Uani d . 1
C C4 0.13666(8) 0.2348(5) 0.4620(4) 0.0299(8) Uani d . 1
C C5 0.15109(9) 0.3549(5) 0.3371(5) 0.0379(9) Uani d . 1
H H5A 0.1372 0.4398 0.2758 0.045 Uiso calc R 1
C C6 0.18627(10) 0.3491(6) 0.3029(5) 0.0406(10) Uani d . 1
H H6A 0.1960 0.4288 0.2178 0.049 Uiso calc R 1
C C7 0.20661(9) 0.2253(5) 0.3951(5) 0.0331(8) Uani d . 1
C C8 0.19262(10) 0.1033(5) 0.5193(5) 0.0392(9) Uani d . 1
H H8A 0.2067 0.0194 0.5806 0.047 Uiso calc R 1
C C9 0.15734(9) 0.1071(6) 0.5517(5) 0.0391(9) Uani d . 1
H H9A 0.1476 0.0240 0.6337 0.047 Uiso calc R 1

loop_
_atom_site_aniso_label
_atom_site_aniso_U_11
_atom_site_aniso_U_22
_atom_site_aniso_U_33
_atom_site_aniso_U_12
_atom_site_aniso_U_13
_atom_site_aniso_U_23
Cl1 0.0281(5) 0.0518(6) 0.0605(6) -0.0003(4) 0.0086(5) -0.0044(5)
S1 0.0271(5) 0.0766(8) 0.0277(5) -0.0002(5) 0.0040(4) -0.0015(5)
N1 0.048(2) 0.098(3) 0.0285(18) -0.003(2) 0.0025(16) -0.0017(19)
N2 0.0275(15) 0.066(2) 0.0236(15) -0.0017(15) -0.0002(12) -0.0048(15)
N3 0.0263(15) 0.054(2) 0.0229(14) 0.0006(14) 0.0002(12) -0.0020(14)
C1 0.029(2) 0.108(4) 0.034(2) 0.003(2) -0.0016(17) 0.000(3)
C2 0.0252(18) 0.060(3) 0.029(2) -0.0022(17) -0.0018(15) -0.0022(19)
C3 0.0298(18) 0.038(2) 0.0285(18) -0.0021(15) 0.0024(15) -0.0050(17)
C4 0.0242(17) 0.041(2) 0.0246(17) 0.0002(15) 0.0027(14) -0.0056(16)
C5 0.0329(19) 0.045(2) 0.036(2) 0.0035(17) 0.0017(17) 0.0049(18)
C6 0.037(2) 0.046(2) 0.039(2) -0.0054(17) 0.0092(17) 0.0082(18)
C7 0.0273(18) 0.038(2) 0.0340(19) -0.0029(15) 0.0023(15) -0.0049(16)
C8 0.038(2) 0.043(2) 0.037(2) 0.0065(17) -0.0011(17) 0.0090(18)
C9 0.035(2) 0.050(2) 0.032(2) -0.0015(18) 0.0059(17) 0.0108(19)

loop_
_atom_type_symbol
_atom_type_description
_atom_type_scat_dispersion_real
_atom_type_scat_dispersion_imag
_atom_type_scat_source
C C 0.0033 0.0016 'International Tables Vol C Tables 4.2.6.8 and 6.1.1.4'
H H 0.0000 0.0000 'International Tables Vol C Tables 4.2.6.8 and 6.1.1.4'
N N 0.0061 0.0033 'International Tables Vol C Tables 4.2.6.8 and 6.1.1.4'
S S 0.1246 0.1234 'International Tables Vol C Tables 4.2.6.8 and 6.1.1.4'
Cl Cl 0.1484 0.1585 'International Tables Vol C Tables 4.2.6.8 and 6.1.1.4'

loop_
_geom_angle_atom_site_label_1
_geom_angle_atom_site_label_2
_geom_angle_atom_site_label_3
_geom_angle
C3 S1 C1 105.72(18)
C3 N2 C2 120.3(3)
C3 N3 C4 124.5(3)
C3 N3 H3A 117.7
C4 N3 H3A 117.7
S1 C1 H1A 109.5
S1 C1 H1B 109.5
H1A C1 H1B 109.5
S1 C1 H1C 109.5
H1A C1 H1C 109.5
H1B C1 H1C 109.5
N1 C2 N2 173.8(4)
N2 C3 N3 119.7(3)
N2 C3 S1 118.8(3)
N3 C3 S1 121.5(3)
C5 C4 C9 119.9(3)
C5 C4 N3 118.2(3)
C9 C4 N3 121.8(3)
C4 C5 C6 120.0(4)
C4 C5 H5A 120.0
C6 C5 H5A 120.0
C7 C6 C5 119.6(4)
C7 C6 H6A 120.2
C5 C6 H6A 120.2
C6 C7 C8 121.1(3)
C6 C7 Cl1 120.0(3)
C8 C7 Cl1 118.9(3)
C7 C8 C9 119.3(3)
C7 C8 H8A 120.3
C9 C8 H8A 120.3
C4 C9 C8 119.9(3)
C4 C9 H9A 120.0
C8 C9 H9A 120.0

loop_
_geom_bond_atom_site_label_1
_geom_bond_atom_site_label_2
_geom_bond_distance
Cl1 C7 1.742(4)
S1 C3 1.751(4)
S1 C1 1.781(4)
N1 C2 1.156(5)
N2 C3 1.318(5)
N2 C2 1.323(5)
N3 C3 1.331(4)
N3 C4 1.435(4)
N3 H3A 0.8600
C1 H1A 0.9600
C1 H1B 0.9600
C1 H1C 0.9600
C4 C5 1.381(5)
C4 C9 1.385(5)
C5 C6 1.386(5)
C5 H5A 0.9300
C6 C7 1.368(5)
C6 H6A 0.9300
C7 C8 1.379(5)
C8 C9 1.387(5)
C8 H8A 0.9300
C9 H9A 0.9300

loop_
_geom_hbond_atom_site_label_D
_geom_hbond_atom_site_label_H
_geom_hbond_atom_site_label_A
_geom_hbond_site_symmetry_A
_geom_hbond_distance_DH
_geom_hbond_distance_HA
_geom_hbond_distance_DA
_geom_hbond_angle_DHA
C5 H5A N2 7_565 0.93 2.66 3.467(5) 146
N3 H3A N1 1_554 0.86 2.18 2.974(5) 154

loop_
_cod_related_entry_id
_cod_related_entry_database
_cod_related_entry_code
1 ChemSpider 4209614
